data_4345590
loop_
_publ_author_name
'Wenz, Jan'
'Kochan, Alexander'
'Wadepohl, Hubert'
'Gade, Lutz H.'

_publ_section_title
;
 A Readily Accessible Chiral NNN Pincer Ligand with a Pyrrole Backbone and
 Its Ni(II) Chemistry: Syntheses, Structural Chemistry, and Bond
 Activations.
;
_journal_issue 6
_journal_name_full 'Inorganic chemistry'
_journal_page_first 3631
_journal_page_last 3643
_journal_paper_doi 10.1021/acs.inorgchem.7b00077
_journal_volume 56
_journal_year 2017
_chemical_absolute_configuration ad
_chemical_formula_moiety 'C18 H26 Br N3 Ni O2'
_chemical_formula_sum 'C18 H26 Br N3 Ni O2'
_chemical_formula_weight 455.04
_space_group_crystal_system orthorhombic
_space_group_IT_number 19
_space_group_name_Hall 'P 2ac 2ab'
_space_group_name_H-M_alt 'P 21 21 21'
_symmetry_cell_setting orthorhombic
_symmetry_space_group_name_Hall 'P 2ac 2ab'
_symmetry_space_group_name_H-M 'P 21 21 21'
_atom_sites_solution_hydrogens mixed
_atom_sites_solution_primary iterative
_atom_sites_solution_secondary difmap
_audit_block_code ga_cr46
_audit_creation_date 2016-12-14
_audit_creation_method
;
Olex2 1.2
(compiled Nov 22 2016 12:06:14 for OlexSys, GUI svn.r5269)
;
_audit_update_record '14.12.2016 11:44:52 CET UTC+01:00  encif 1.59'
_cell_angle_alpha 90
_cell_angle_beta 90
_cell_angle_gamma 90
_cell_formula_units_Z 4
_cell_length_a 8.25806(4)
_cell_length_b 12.98362(8)
_cell_length_c 17.61718(9)
_cell_measurement_reflns_used 53040
_cell_measurement_temperature 110(1)
_cell_measurement_theta_max 32.2780
_cell_measurement_theta_min 3.7180
_cell_volume 1888.905(18)
_computing_cell_refinement 'CrysAlisPro 1.171.38.43 (Rigaku OD, 2015)'
_computing_data_collection 'CrysAlisPro 1.171.38.43 (Rigaku OD, 2015)'
_computing_data_reduction 'CrysAlisPro 1.171.38.43 (Rigaku OD, 2015)'
_computing_molecular_graphics 'Olex2 (Dolomanov et al., 2009)'
_computing_publication_material 'encif (Wadepohl, 2009-16); encifer 1.5.2 (CCDC, 2016)'
_computing_structure_refinement 'ShelXL (Sheldrick, 2015)'
_computing_structure_solution 'SUPERFLIP (Palatinus, 2007-2009)'
_diffrn_ambient_environment perfluoro
_diffrn_ambient_temperature 110(1)
_diffrn_detector 'CCD plate'
_diffrn_detector_area_resol_mean 15.9241
_diffrn_detector_type Eos
_diffrn_measured_fraction_theta_full 0.9970
_diffrn_measured_fraction_theta_max 0.9749
_diffrn_measurement_details
;
List of Runs (angles in degrees, time in seconds):

  # Type    Start    End  Width  t~exp~   \w     \q     \k     \f   Frames
--------------------------------------------------------------------------
  1  \w     -4.00  22.00   0.50   15.00    --  -27.92  59.00  84.00   52
  2  \w    -77.00  -6.00   0.50   15.00    --  -27.92 -59.00 -55.00  142
  3  \w    -38.00 -11.00   0.50   15.00    --   28.00 -59.00 -55.00   54
  4  \w     27.00  52.00   0.50   15.00    --   28.00  59.00  84.00   50
  5  \w    -58.00  41.00   0.50   15.00    --  -27.92  77.00 -30.00  198
  6  \w    -43.00  -1.00   0.50   15.00    --  -27.92 -38.00  30.00   84
  7  \w     -5.00  21.00   0.50   15.00    --  -27.92  57.00-180.00   52
  8  \w    -97.00 -66.00   0.50   15.00    --  -27.92 -57.00-150.00   62
  9  \w    -46.00 -20.00   0.50   15.00    --  -27.92  57.00-180.00   52
 10  \w    -20.00  45.00   0.50   15.00    --  -27.92  38.00-150.00  130
 11  \w    -15.00  13.00   0.50   15.00    --  -27.92 -94.00 133.79   56
 12  \w     -2.00  64.00   0.50   15.00    --   28.00  77.00 -60.00  132
 13  \w     -4.00  94.00   0.50   15.00    --   28.00  77.00  60.00  196
 14  \w    -41.00  46.00   0.50   15.00    --   28.00 -57.00-120.00  174
 15  \w      7.00  97.00   0.50   15.00    --   28.00  57.00 -90.00  180
 16  \w    -41.00  33.00   0.50   15.00    --   28.00 -57.00 120.00  148
 17  \w      5.00  37.00   0.50   15.00    --   28.00  38.00 120.00   64
 18  \w     76.00 101.00   0.50   15.00    --   28.00  38.00 120.00   50
 19  \w     14.00  41.00   0.50   15.00    --   28.00  57.00 120.00   54
 20  \w    -19.00  72.00   0.50   15.00    --   28.00 -99.00  60.00  182
 21  \w      6.00  97.00   0.50   15.00    --   28.00  57.00-180.00  182
 22  \w     17.00  70.00   0.50   15.00    --   28.00 -99.00-150.00  106
 23  \w    -50.00  41.00   0.50   15.00    --  -27.92  57.00-120.00  182
 24  \w    -26.00  13.00   0.50   15.00    --  -27.92 -94.00 133.79   78
 25  \w    -60.00  43.00   0.50   15.00    --  -27.92  77.00  90.00  206
 26  \w    -55.00  45.00   0.50   15.00    --  -27.92  38.00  60.00  200
 27  \w      6.00  97.00   0.50   15.00    --   28.00  57.00 -60.00  182
 28  \w    -41.00  50.00   0.50   15.00    --   28.00 -57.00-180.00  182
 29  \w    -20.00  72.00   0.50   15.00    --   28.00 -99.00 -30.00  184
 30  \w      6.00  97.00   0.50   15.00    --   28.00  59.00  84.00  182
 31  \w     -4.00  58.00   0.50   15.00    --   28.00  77.00 -30.00  124
 32  \w      6.00  97.00   0.50   15.00    --   28.00  57.00-150.00  182
;
_diffrn_measurement_device 'four-circle diffractometer'
_diffrn_measurement_device_type 'Agilent SuperNova, Dual, Cu at zero, Eos'
_diffrn_measurement_method '\w scans'
_diffrn_measurement_specimen_support 'polyimid foil'
_diffrn_orient_matrix_type 'CrysAlisPro convention (1999,Acta A55,543-557)'
_diffrn_orient_matrix_UB_11 -0.0039050000
_diffrn_orient_matrix_UB_12 0.0402952000
_diffrn_orient_matrix_UB_13 0.0271280000
_diffrn_orient_matrix_UB_21 0.0842221000
_diffrn_orient_matrix_UB_22 -0.0052229000
_diffrn_orient_matrix_UB_23 0.0068807000
_diffrn_orient_matrix_UB_31 0.0163618000
_diffrn_orient_matrix_UB_32 0.0365141000
_diffrn_orient_matrix_UB_33 -0.0289500000
_diffrn_radiation_monochromator mirror
_diffrn_radiation_probe x-ray
_diffrn_radiation_type 'Mo K\a'
_diffrn_radiation_wavelength 0.71073
_diffrn_reflns_av_R_equivalents 0.0287
_diffrn_reflns_av_unetI/netI 0.0124
_diffrn_reflns_Laue_measured_fraction_full 0.996
_diffrn_reflns_Laue_measured_fraction_max 0.985
_diffrn_reflns_limit_h_max 12
_diffrn_reflns_limit_h_min -12
_diffrn_reflns_limit_k_max 19
_diffrn_reflns_limit_k_min -19
_diffrn_reflns_limit_l_max 26
_diffrn_reflns_limit_l_min -26
_diffrn_reflns_number 93261
_diffrn_reflns_point_group_measured_fraction_full 0.998
_diffrn_reflns_point_group_measured_fraction_max 0.975
_diffrn_reflns_theta_full 25.242
_diffrn_reflns_theta_max 32.394
_diffrn_reflns_theta_min 3.344
_diffrn_source 'microfocus X-Ray tube'
_diffrn_source_type 'Agilent SuperNova (Mo) X-ray Source'
_exptl_absorpt_coefficient_mu 3.159
_exptl_absorpt_correction_T_max 0.778
_exptl_absorpt_correction_T_min 0.562
_exptl_absorpt_correction_type gaussian
_exptl_absorpt_process_details
;
CrysAlisPro 1.171.38.43 (Rigaku Oxford Diffraction, 2015)
Numerical absorption correction based on gaussian integration over
 a multifaceted crystal model (Busing & Levy, 1957).
Empirical absorption correction using spherical harmonics,
 implemented in SCALE3 ABSPACK scaling algorithm.
;
_exptl_crystal_colour orange
_exptl_crystal_colour_primary orange
_exptl_crystal_density_diffrn 1.600
_exptl_crystal_description block
_exptl_crystal_F_000 936.000
_exptl_crystal_size_max 0.247
_exptl_crystal_size_mid 0.232
_exptl_crystal_size_min 0.093
_refine_diff_density_max 0.412
_refine_diff_density_min -0.252
_refine_diff_density_rms 0.049
_refine_ls_abs_structure_details
;
 Flack x determined using 2732 quotients [(I+)-(I-)]/[(I+)+(I-)]
 (Parsons, Flack and Wagner, Acta Cryst. B69 (2013) 249-259).
;
_refine_ls_abs_structure_Flack -0.0042(16)
_refine_ls_extinction_method none
_refine_ls_goodness_of_fit_ref 1.094
_refine_ls_hydrogen_treatment mixed
_refine_ls_matrix_type full
_refine_ls_number_parameters 276
_refine_ls_number_reflns 6621
_refine_ls_number_restraints 0
_refine_ls_restrained_S_all 1.094
_refine_ls_R_factor_all 0.0173
_refine_ls_R_factor_gt 0.0162
_refine_ls_shift/su_max 0.001
_refine_ls_shift/su_mean 0.000
_refine_ls_structure_factor_coef Fsqd
_refine_ls_weighting_details 'w=1/[\s^2^(Fo^2^)+(0.0191P)^2^+0.3460P] where P=(Fo^2^+2Fc^2^)/3'
_refine_ls_weighting_scheme calc
_refine_ls_wR_factor_gt 0.0381
_refine_ls_wR_factor_ref 0.0384
_reflns_Friedel_coverage 0.764
_reflns_Friedel_fraction_full 0.999
_reflns_Friedel_fraction_max 0.962
_reflns_number_gt 6468
_reflns_number_total 6621
_reflns_threshold_expression 'I > 2\s(I)'
_cod_data_source_file ic7b00077_si_002.cif
_cod_data_source_block ga_cr46
_cod_database_code 4345590
_audit_block_refno 1728
_audit_block_usercomment 'cr770, block, orange'
_chemical_oxdiff_formula 'C18 H26 Br1 N3 Ni1 O2'
_chemical_oxdiff_usercomment 'cr770, block, orange'
_shelx_space_group_comment
;
The symmetry employed for this shelxl refinement is uniquely defined
by the following loop, which should always be used as a source of
symmetry information in preference to the above space-group names.
They are only intended as comments.
;
_shelx_estimated_absorpt_t_max 0.743
_shelx_estimated_absorpt_t_min 0.743
_reflns_odcompleteness_completeness 99.70
_reflns_odcompleteness_iscentric 1
_reflns_odcompleteness_theta 30.44
_shelxl_version_number 2016/6
_olex2_refinement_description
;
1. Fixed Uiso
 At 1.2 times of:
  All C(H) groups, All C(H,H) groups
 At 1.5 times of:
  All C(H,H,H) groups
2.a Idealised Me refined as rotating group with stretchable bonds:
 C14(H14A,H14B,H14C), C15(H15A,H15B,H15C), C17(H17A,H17B,H17C), C18(H18A,H18B,
 H18C)
;
_olex2_submission_special_instructions 'No special instructions were received'
_oxdiff_exptl_absorpt_empirical_details
;
Empirical correction (ABSPACK) includes:
- Absorption correction using spherical harmonics
- Frame scaling
- Detector area scaling
;
_oxdiff_exptl_absorpt_empirical_full_max 1.196
_oxdiff_exptl_absorpt_empirical_full_min 0.823
_cell_oxdiff_length_a 8.25867(5)
_cell_oxdiff_length_b 12.98410(6)
_cell_oxdiff_length_c 17.61522(7)
_cell_oxdiff_angle_alpha 90.0027(4)
_cell_oxdiff_angle_beta 89.9984(4)
_cell_oxdiff_angle_gamma 90.0025(4)
_cell_oxdiff_volume 1888.905(16)
_cell_oxdiff_measurement_reflns_used 53040

loop_
_symmetry_equiv_pos_as_xyz
'x, y, z'
'-x+1/2, -y, z+1/2'
'x+1/2, -y+1/2, -z'
'-x, y+1/2, -z+1/2'

loop_
_atom_site_label
_atom_site_type_symbol
_atom_site_fract_x
_atom_site_fract_y
_atom_site_fract_z
_atom_site_U_iso_or_equiv
_atom_site_adp_type
_atom_site_occupancy
_atom_site_site_symmetry_order
_atom_site_calc_flag
_atom_site_refinement_flags_posn
Br Br -0.20971(2) -0.57373(2) -0.27628(2) 0.02089(4) Uani 1 1 d .
Ni Ni -0.33061(2) -0.58535(2) -0.39727(2) 0.01174(4) Uani 1 1 d .
O1 O -0.15566(16) -0.31859(9) -0.49298(7) 0.0247(2) Uani 1 1 d .
O2 O -0.57612(17) -0.85945(9) -0.37410(7) 0.0257(3) Uani 1 1 d .
N1 N -0.21115(16) -0.46366(9) -0.42699(7) 0.0154(2) Uani 1 1 d .
N2 N -0.43152(14) -0.59346(9) -0.49568(7) 0.0139(2) Uani 1 1 d .
N3 N -0.44034(16) -0.70888(10) -0.36383(7) 0.0148(2) Uani 1 1 d .
C1 C -0.06430(17) -0.41837(12) -0.38979(9) 0.0190(3) Uani 1 1 d .
H1 H -0.083(3) -0.4060(17) -0.3365(12) 0.023 Uiso 1 1 d R
C2 C -0.0519(2) -0.31204(13) -0.42699(11) 0.0242(3) Uani 1 1 d .
H2A H -0.088(3) -0.2552(18) -0.3940(14) 0.029 Uiso 1 1 d R
H2B H 0.057(3) -0.2969(18) -0.4459(13) 0.029 Uiso 1 1 d R
C3 C -0.24253(18) -0.40623(11) -0.48601(9) 0.0184(3) Uani 1 1 d .
C4 C -0.3504(2) -0.42716(12) -0.54596(9) 0.0210(3) Uani 1 1 d .
H4 H -0.352(3) -0.3811(17) -0.5861(12) 0.025 Uiso 1 1 d R
C5 C -0.43047(18) -0.51782(12) -0.55038(9) 0.0172(3) Uani 1 1 d .
C6 C -0.5307(2) -0.54743(14) -0.61800(9) 0.0234(3) Uani 1 1 d .
H6A H -0.479(3) -0.5302(19) -0.6669(13) 0.028 Uiso 1 1 d R
H6B H -0.635(3) -0.5069(17) -0.6148(13) 0.028 Uiso 1 1 d R
C7 C -0.5583(2) -0.66171(14) -0.60623(10) 0.0230(3) Uani 1 1 d .
H7A H -0.664(3) -0.6804(17) -0.6165(13) 0.028 Uiso 1 1 d R
H7B H -0.491(3) -0.6988(18) -0.6350(13) 0.028 Uiso 1 1 d R
C8 C -0.51398(18) -0.67702(12) -0.52429(8) 0.0163(3) Uani 1 1 d .
C9 C -0.5532(2) -0.76324(13) -0.48544(9) 0.0202(3) Uani 1 1 d .
H9 H -0.606(3) -0.8163(17) -0.5100(13) 0.024 Uiso 1 1 d R
C10 C -0.51851(18) -0.77322(12) -0.40754(9) 0.0181(3) Uani 1 1 d .
C11 C -0.5047(2) -0.86160(13) -0.29879(10) 0.0247(3) Uani 1 1 d .
H11A H -0.408(3) -0.9077(19) -0.3030(13) 0.030 Uiso 1 1 d R
H11B H -0.581(3) -0.8882(18) -0.2635(13) 0.030 Uiso 1 1 d R
C12 C -0.45682(18) -0.74992(12) -0.28471(8) 0.0170(3) Uani 1 1 d .
H12 H -0.355(3) -0.7455(16) -0.2576(12) 0.020 Uiso 1 1 d R
C13 C -0.5792(2) -0.68721(13) -0.23836(9) 0.0209(3) Uani 1 1 d .
H13 H -0.548(3) -0.6152(17) -0.2426(12) 0.025 Uiso 1 1 d R
C14 C -0.5629(2) -0.71524(18) -0.15437(10) 0.0310(4) Uani 1 1 d .
H14A H -0.586(2) -0.7860(12) -0.1477(2) 0.047 Uiso 1 1 calc GR
H14B H -0.6366(19) -0.6755(11) -0.1255(5) 0.047 Uiso 1 1 calc GR
H14C H -0.4560(18) -0.7015(13) -0.1379(4) 0.047 Uiso 1 1 calc GR
C15 C -0.7535(2) -0.69955(16) -0.26620(11) 0.0289(4) Uani 1 1 d .
H15A H -0.7590(4) -0.6830(12) -0.3183(8) 0.043 Uiso 1 1 calc GR
H15B H -0.8218(11) -0.6550(11) -0.2386(8) 0.043 Uiso 1 1 calc GR
H15C H -0.7872(8) -0.7683(11) -0.2589(8) 0.043 Uiso 1 1 calc GR
C16 C 0.08535(18) -0.48628(13) -0.40177(10) 0.0211(3) Uani 1 1 d .
H16 H 0.058(3) -0.5551(17) -0.3827(12) 0.025 Uiso 1 1 d R
C17 C 0.2236(2) -0.44813(18) -0.35107(12) 0.0364(4) Uani 1 1 d .
H17A H 0.2493(15) -0.3785(13) -0.3639(7) 0.055 Uiso 1 1 calc GR
H17B H 0.3168(19) -0.4906(11) -0.3586(8) 0.055 Uiso 1 1 calc GR
H17C H 0.1909(9) -0.4515(14) -0.2991(9) 0.055 Uiso 1 1 calc GR
C18 C 0.1394(2) -0.49262(14) -0.48443(10) 0.0261(3) Uani 1 1 d .
H18A H 0.0480(13) -0.5068(12) -0.5159(5) 0.039 Uiso 1 1 calc GR
H18B H 0.2173(18) -0.5464(11) -0.4899(2) 0.039 Uiso 1 1 calc GR
H18C H 0.1867(18) -0.4286(10) -0.4992(4) 0.039 Uiso 1 1 calc GR

loop_
_atom_site_aniso_label
_atom_site_aniso_U_11
_atom_site_aniso_U_22
_atom_site_aniso_U_33
_atom_site_aniso_U_23
_atom_site_aniso_U_13
_atom_site_aniso_U_12
Br 0.02067(7) 0.02661(7) 0.01540(6) -0.00172(6) -0.00224(5) -0.00958(6)
Ni 0.01056(7) 0.01137(7) 0.01328(7) -0.00099(6) 0.00068(6) -0.00118(6)
O1 0.0294(6) 0.0142(5) 0.0304(6) 0.0010(4) 0.0056(5) -0.0048(5)
O2 0.0357(7) 0.0197(5) 0.0218(5) 0.0040(4) -0.0051(5) -0.0129(5)
N1 0.0137(5) 0.0128(5) 0.0199(5) -0.0020(4) 0.0030(5) -0.0020(4)
N2 0.0114(5) 0.0149(5) 0.0153(5) 0.0007(4) 0.0010(4) -0.0001(4)
N3 0.0147(5) 0.0155(5) 0.0141(5) 0.0015(4) -0.0009(4) -0.0024(4)
C1 0.0173(6) 0.0172(6) 0.0226(7) -0.0050(6) 0.0037(5) -0.0071(5)
C2 0.0232(8) 0.0163(7) 0.0332(9) -0.0055(6) 0.0069(7) -0.0060(6)
C3 0.0186(6) 0.0118(6) 0.0250(7) -0.0001(5) 0.0074(5) -0.0001(5)
C4 0.0226(7) 0.0171(6) 0.0234(7) 0.0055(6) 0.0028(5) 0.0019(6)
C5 0.0146(6) 0.0204(7) 0.0164(6) 0.0030(5) 0.0018(5) 0.0024(5)
C6 0.0226(7) 0.0309(8) 0.0168(7) 0.0055(6) -0.0018(6) -0.0024(6)
C7 0.0247(8) 0.0294(8) 0.0150(6) -0.0014(6) -0.0026(6) -0.0022(6)
C8 0.0135(6) 0.0202(7) 0.0151(6) -0.0021(5) -0.0006(5) -0.0001(5)
C9 0.0225(7) 0.0204(7) 0.0177(7) -0.0015(5) -0.0038(5) -0.0071(6)
C10 0.0185(6) 0.0158(6) 0.0199(7) 0.0008(5) -0.0010(5) -0.0039(5)
C11 0.0329(9) 0.0197(7) 0.0216(7) 0.0064(6) -0.0041(6) -0.0065(6)
C12 0.0180(6) 0.0174(6) 0.0155(6) 0.0038(5) -0.0009(5) -0.0031(5)
C13 0.0171(6) 0.0272(8) 0.0183(7) 0.0023(6) 0.0018(5) -0.0026(6)
C14 0.0267(8) 0.0484(12) 0.0180(7) 0.0019(7) 0.0015(7) -0.0036(8)
C15 0.0169(7) 0.0420(10) 0.0278(8) 0.0084(7) 0.0013(6) -0.0021(6)
C16 0.0141(6) 0.0238(7) 0.0256(7) -0.0003(6) 0.0002(6) -0.0041(5)
C17 0.0230(8) 0.0452(11) 0.0410(10) 0.0022(9) -0.0078(8) -0.0126(8)
C18 0.0209(7) 0.0269(8) 0.0305(8) -0.0003(7) 0.0084(6) 0.0028(6)

loop_
_atom_type_symbol
_atom_type_description
_atom_type_scat_dispersion_real
_atom_type_scat_dispersion_imag
_atom_type_scat_source
C C 0.0033 0.0016 'International Tables Vol C Tables 4.2.6.8 and 6.1.1.4'
H H 0.0000 0.0000 'International Tables Vol C Tables 4.2.6.8 and 6.1.1.4'
Br Br -0.2901 2.4595 'International Tables Vol C Tables 4.2.6.8 and 6.1.1.4'
N N 0.0061 0.0033 'International Tables Vol C Tables 4.2.6.8 and 6.1.1.4'
Ni Ni 0.3393 1.1124 'International Tables Vol C Tables 4.2.6.8 and 6.1.1.4'
O O 0.0106 0.0060 'International Tables Vol C Tables 4.2.6.8 and 6.1.1.4'

loop_
_exptl_crystal_face_index_h
_exptl_crystal_face_index_k
_exptl_crystal_face_index_l
_exptl_crystal_face_perp_dist
1 4 5 0.0467
-1 -4 -5 0.0466
2 3 -5 0.0973
-1 -3 5 0.1203
-5 4 -3 0.1031
5 -2 0 0.0988
-1 -2 5 0.1126
-3 5 2 0.1014
3 2 5 0.0636
1 -1 -5 0.0799
2 12 -18 0.1242
-2 14 16 0.0688
3 -7 -22 0.0675
9 3 15 0.0686
2 13 17 0.0466
-1 -4 24 0.1118

loop_
_geom_angle_atom_site_label_1
_geom_angle_atom_site_label_2
_geom_angle_atom_site_label_3
_geom_angle
N1 Ni Br 88.65(4)
N2 Ni Br 179.22(4)
N2 Ni N1 91.24(5)
N2 Ni N3 91.49(5)
N3 Ni Br 88.64(4)
N3 Ni N1 176.85(6)
C3 O1 C2 106.92(13)
C10 O2 C11 105.74(12)
C1 N1 Ni 127.93(10)
C3 N1 Ni 125.50(11)
C3 N1 C1 106.55(12)
C5 N2 Ni 126.05(10)
C5 N2 C8 108.01(12)
C8 N2 Ni 125.92(10)
C10 N3 Ni 125.61(11)
C10 N3 C12 106.02(12)
C12 N3 Ni 128.37(9)
N1 C1 H1 111.2(13)
N1 C1 C2 102.75(13)
N1 C1 C16 111.51(12)
C2 C1 H1 106.1(14)
C2 C1 C16 113.93(13)
C16 C1 H1 111.0(13)
O1 C2 C1 104.54(12)
O1 C2 H2A 109.9(14)
O1 C2 H2B 106.4(14)
C1 C2 H2A 113.8(14)
C1 C2 H2B 112.8(14)
H2A C2 H2B 109.1(19)
O1 C3 C4 115.50(14)
N1 C3 O1 116.62(14)
N1 C3 C4 127.78(14)
C3 C4 H4 117.3(14)
C5 C4 C3 121.36(14)
C5 C4 H4 120.6(14)
N2 C5 C6 111.69(13)
C4 C5 N2 125.74(14)
C4 C5 C6 122.57(14)
C5 C6 H6A 113.4(14)
C5 C6 H6B 106.9(13)
C5 C6 C7 103.03(13)
H6A C6 H6B 107.2(19)
C7 C6 H6A 114.0(14)
C7 C6 H6B 112.0(13)
C6 C7 H7A 111.9(14)
C6 C7 H7B 110.8(15)
H7A C7 H7B 110(2)
C8 C7 C6 102.96(13)
C8 C7 H7A 112.5(14)
C8 C7 H7B 108.7(15)
N2 C8 C7 111.60(13)
C9 C8 N2 125.86(14)
C9 C8 C7 122.53(14)
C8 C9 H9 119.5(14)
C8 C9 C10 121.42(14)
C10 C9 H9 119.0(14)
O2 C10 C9 115.44(13)
N3 C10 O2 116.53(14)
N3 C10 C9 128.02(14)
O2 C11 H11A 105.5(14)
O2 C11 H11B 109.5(14)
O2 C11 C12 103.65(12)
H11A C11 H11B 111.2(19)
C12 C11 H11A 111.9(14)
C12 C11 H11B 114.3(14)
N3 C12 C11 102.15(12)
N3 C12 H12 111.0(12)
N3 C12 C13 111.50(12)
C11 C12 H12 111.2(13)
C11 C12 C13 114.89(14)
C13 C12 H12 106.2(13)
C12 C13 H13 107.0(13)
C14 C13 C12 109.32(14)
C14 C13 H13 106.2(13)
C15 C13 C12 113.20(14)
C15 C13 H13 109.1(14)
C15 C13 C14 111.60(14)
C13 C14 H14A 109.5
C13 C14 H14B 109.5
C13 C14 H14C 109.5
H14A C14 H14B 109.5
H14A C14 H14C 109.5
H14B C14 H14C 109.5
C13 C15 H15A 109.5
C13 C15 H15B 109.5
C13 C15 H15C 109.5
H15A C15 H15B 109.5
H15A C15 H15C 109.5
H15B C15 H15C 109.5
C1 C16 H16 106.8(13)
C17 C16 C1 109.55(15)
C17 C16 H16 105.6(13)
C18 C16 C1 113.49(14)
C18 C16 H16 110.2(13)
C18 C16 C17 110.86(15)
C16 C17 H17A 109.5
C16 C17 H17B 109.5
C16 C17 H17C 109.5
H17A C17 H17B 109.5
H17A C17 H17C 109.5
H17B C17 H17C 109.5
C16 C18 H18A 109.5
C16 C18 H18B 109.5
C16 C18 H18C 109.5
H18A C18 H18B 109.5
H18A C18 H18C 109.5
H18B C18 H18C 109.5

loop_
_geom_bond_atom_site_label_1
_geom_bond_atom_site_label_2
_geom_bond_distance
Br Ni 2.3586(2)
Ni N1 1.9349(12)
Ni N2 1.9265(12)
Ni N3 1.9340(12)
O1 C2 1.447(2)
O1 C3 1.3507(18)
O2 C10 1.3517(18)
O2 C11 1.452(2)
N1 C1 1.4985(19)
N1 C3 1.305(2)
N2 C5 1.3760(19)
N2 C8 1.3765(19)
N3 C10 1.3067(19)
N3 C12 1.4986(19)
C1 H1 0.96(2)
C1 C2 1.532(2)
C1 C16 1.533(2)
C2 H2A 0.98(2)
C2 H2B 0.98(2)
C3 C4 1.408(2)
C4 H4 0.93(2)
C4 C5 1.352(2)
C5 C6 1.501(2)
C6 H6A 0.99(2)
C6 H6B 1.01(2)
C6 C7 1.515(3)
C7 H7A 0.92(2)
C7 H7B 0.90(2)
C7 C8 1.503(2)
C8 C9 1.351(2)
C9 H9 0.92(2)
C9 C10 1.408(2)
C11 H11A 1.00(2)
C11 H11B 0.95(2)
C11 C12 1.523(2)
C12 H12 0.97(2)
C12 C13 1.533(2)
C13 H13 0.97(2)
C13 C14 1.530(2)
C13 C15 1.529(2)
C14 H14A 0.946(15)
C14 H14B 0.946(15)
C14 H14C 0.946(15)
C15 H15A 0.943(14)
C15 H15B 0.943(14)
C15 H15C 0.943(14)
C16 H16 0.98(2)
C16 C17 1.532(2)
C16 C18 1.525(2)
C17 H17A 0.956(16)
C17 H17B 0.956(16)
C17 H17C 0.956(16)
C18 H18A 0.954(14)
C18 H18B 0.954(14)
C18 H18C 0.954(14)

loop_
_geom_torsion_atom_site_label_1
_geom_torsion_atom_site_label_2
_geom_torsion_atom_site_label_3
_geom_torsion_atom_site_label_4
_geom_torsion
Ni N1 C1 C2 -167.22(10)
Ni N1 C1 C16 70.36(16)
Ni N1 C3 O1 173.47(10)
Ni N1 C3 C4 -10.3(2)
Ni N2 C5 C4 4.0(2)
Ni N2 C5 C6 -176.08(10)
Ni N2 C8 C7 -172.71(10)
Ni N2 C8 C9 7.6(2)
Ni N3 C10 O2 174.89(11)
Ni N3 C10 C9 -6.4(3)
Ni N3 C12 C11 -162.45(12)
Ni N3 C12 C13 74.34(16)
O1 C3 C4 C5 172.23(14)
O2 C11 C12 N3 -23.74(16)
O2 C11 C12 C13 97.14(16)
N1 C1 C2 O1 -15.62(15)
N1 C1 C16 C17 -169.57(14)
N1 C1 C16 C18 65.94(17)
N1 C3 C4 C5 -4.1(3)
N2 C5 C6 C7 -13.86(18)
N2 C8 C9 C10 3.4(3)
N3 C12 C13 C14 -166.90(13)
N3 C12 C13 C15 68.03(17)
C1 N1 C3 O1 -8.20(17)
C1 N1 C3 C4 168.05(15)
C2 O1 C3 N1 -2.50(18)
C2 O1 C3 C4 -179.22(14)
C2 C1 C16 C17 74.68(18)
C2 C1 C16 C18 -49.81(18)
C3 O1 C2 C1 11.67(16)
C3 N1 C1 C2 14.50(15)
C3 N1 C1 C16 -107.92(14)
C3 C4 C5 N2 7.3(2)
C3 C4 C5 C6 -172.56(15)
C4 C5 C6 C7 166.03(15)
C5 N2 C8 C7 5.84(17)
C5 N2 C8 C9 -173.88(16)
C5 C6 C7 C8 15.74(17)
C6 C7 C8 N2 -14.13(18)
C6 C7 C8 C9 165.61(16)
C7 C8 C9 C10 -176.25(16)
C8 N2 C5 C4 -174.51(15)
C8 N2 C5 C6 5.37(17)
C8 C9 C10 O2 174.62(16)
C8 C9 C10 N3 -4.1(3)
C10 O2 C11 C12 21.05(18)
C10 N3 C12 C11 18.52(16)
C10 N3 C12 C13 -104.68(14)
C11 O2 C10 N3 -10.1(2)
C11 O2 C10 C9 170.98(15)
C11 C12 C13 C14 77.49(17)
C11 C12 C13 C15 -47.58(19)
C12 N3 C10 O2 -6.05(19)
C12 N3 C10 C9 172.71(16)
C16 C1 C2 O1 105.15(15)

loop_
_exptl_oxdiff_crystal_face_indexfrac_h
_exptl_oxdiff_crystal_face_indexfrac_k
_exptl_oxdiff_crystal_face_indexfrac_l
_exptl_oxdiff_crystal_face_x
_exptl_oxdiff_crystal_face_y
_exptl_oxdiff_crystal_face_z
0.9981 3.9974 4.9952 0.2927 0.0976 0.0177
-0.9981 -3.9974 -4.9952 -0.2927 -0.0976 -0.0177
1.9985 2.9979 -4.9904 -0.0224 0.1183 0.2866
-0.9999 -2.9977 4.9916 0.0185 -0.0342 -0.2703
-4.9922 3.9956 -3.0016 0.0991 -0.4620 0.1511
4.9930 -1.9972 0.0059 -0.0998 0.4310 0.0086
-0.9998 -1.9985 4.9918 0.0588 -0.0394 -0.2338
-2.9958 4.9955 1.9944 0.2671 -0.2647 0.0757
2.9952 1.9995 4.9973 0.2044 0.2762 -0.0227
0.9995 -0.9992 -4.9922 -0.1796 0.0550 0.1244
2.0018 11.9904 -17.9717 -0.0122 -0.0177 0.9909
-1.9989 13.9896 15.9782 1.0050 -0.1315 0.0155
2.9993 -6.9950 -21.9679 -0.8895 0.1380 0.4296
8.9852 3.0007 14.9916 0.4925 0.8442 -0.1774
1.9954 12.9914 16.9817 0.9764 0.2170 0.0154
-1.0035 -3.9960 23.9661 0.4931 0.1013 -0.8561
